data_7037117
loop_
_publ_author_name
'Macor, Joseph A.'
'Brown, Jessie L.'
'Cross, Justin N.'
'Daly, Scott R.'
'Gaunt, Andrew J.'
'Girolami, Gregory S.'
'Janicke, Michael T.'
'Kozimor, Stosh A.'
'Neu, Mary P.'
'Olson, Angela C.'
'Reilly, Sean D.'
'Scott, Brian L.'

_publ_section_title
;
 Coordination chemistry of 2,2'-biphenylenedithiophosphinate and
 diphenyldithiophosphinate with U, Np, and Pu.
;
_journal_issue 43
_journal_name_full 'Dalton transactions (Cambridge, England : 2003)'
_journal_page_first 18923
_journal_page_last 18936
_journal_paper_doi 10.1039/c5dt02976g
_journal_volume 44
_journal_year 2015
_chemical_formula_sum 'C36 H28 P2 S2'
_chemical_formula_weight 586.64
_chemical_name_systematic
; 
 ? 
;
_space_group_IT_number 14
_symmetry_cell_setting monoclinic
_symmetry_space_group_name_Hall '-P 2ybc'
_symmetry_space_group_name_H-M 'P 1 21/c 1'
_atom_sites_solution_hydrogens geom
_atom_sites_solution_primary direct
_atom_sites_solution_secondary difmap
_audit_creation_method SHELXL-97
_audit_update_record
;
2015-06-02 deposited with the CCDC.
2015-08-21 downloaded from the CCDC.
;
_cell_angle_alpha 90.00
_cell_angle_beta 109.164(4)
_cell_angle_gamma 90.00
_cell_formula_units_Z 4
_cell_length_a 11.616(4)
_cell_length_b 16.103(5)
_cell_length_c 16.319(5)
_cell_measurement_temperature 140(1)
_cell_volume 2883.3(16)
_computing_cell_refinement 'SAINT+, v. 7.66a (Bruker AXS, 2009)'
_computing_data_collection 'APEX II, v. 7.0 (Bruker AXS, 2009)'
_computing_data_reduction 'SAINT+, v. 7.66a (Bruker AXS, 2009)'
_computing_molecular_graphics 'SHELXTL, v. 6.14, (Bruker AXS, 2000)'
_computing_publication_material 'SHELXTL, v. 6.14, (Bruker AXS, 2000)'
_computing_structure_refinement 'SHELXL-97 (Sheldrick, 1997)'
_computing_structure_solution 'SHELXS-97 (Sheldrick, 1990)'
_diffrn_ambient_temperature 140(1)
_diffrn_measured_fraction_theta_full 1.000
_diffrn_measured_fraction_theta_max 0.987
_diffrn_measurement_device_type 'Bruker D8 with APEXII CCD'
_diffrn_measurement_method '\w scans'
_diffrn_radiation_monochromator graphite
_diffrn_radiation_source 'fine-focus sealed tube'
_diffrn_radiation_type MoK\a
_diffrn_radiation_wavelength 0.71073
_diffrn_reflns_av_R_equivalents 0.0630
_diffrn_reflns_av_sigmaI/netI 0.0492
_diffrn_reflns_limit_h_max 14
_diffrn_reflns_limit_h_min -14
_diffrn_reflns_limit_k_max 19
_diffrn_reflns_limit_k_min -19
_diffrn_reflns_limit_l_max 19
_diffrn_reflns_limit_l_min -19
_diffrn_reflns_number 28472
_diffrn_reflns_theta_full 25.00
_diffrn_reflns_theta_max 25.84
_diffrn_reflns_theta_min 1.83
_diffrn_standards_decay_% 0
_diffrn_standards_interval_count 0
_diffrn_standards_interval_time 0
_diffrn_standards_number 0
_exptl_absorpt_coefficient_mu 0.321
_exptl_absorpt_correction_T_max 0.9873
_exptl_absorpt_correction_T_min 0.8931
_exptl_absorpt_correction_type multi-scan
_exptl_absorpt_process_details 'SADABS v. 2.03 (Sheldrick, 2008)'
_exptl_crystal_colour colorless
_exptl_crystal_density_diffrn 1.351
_exptl_crystal_density_method 'not measured'
_exptl_crystal_description plate
_exptl_crystal_F_000 1224
_exptl_crystal_size_max 0.36
_exptl_crystal_size_mid 0.12
_exptl_crystal_size_min 0.04
_refine_diff_density_max 0.364
_refine_diff_density_min -0.339
_refine_diff_density_rms 0.060
_refine_ls_extinction_method none
_refine_ls_goodness_of_fit_ref 1.198
_refine_ls_hydrogen_treatment constr
_refine_ls_matrix_type full
_refine_ls_number_parameters 361
_refine_ls_number_reflns 5494
_refine_ls_number_restraints 0
_refine_ls_restrained_S_all 1.198
_refine_ls_R_factor_all 0.0613
_refine_ls_R_factor_gt 0.0386
_refine_ls_shift/su_max 0.000
_refine_ls_shift/su_mean 0.000
_refine_ls_structure_factor_coef Fsqd
_refine_ls_weighting_details 'calc w=1/[\s^2^(Fo^2^)+(0.0334P)^2^+0.0000P] where P=(Fo^2^+2Fc^2^)/3'
_refine_ls_weighting_scheme calc
_refine_ls_wR_factor_gt 0.0796
_refine_ls_wR_factor_ref 0.0863
_reflns_number_gt 4194
_reflns_number_total 5494
_reflns_threshold_expression >2sigma(I)
_cod_data_source_file c5dt02976g2.cif
_cod_data_source_block apx1863
_cod_original_sg_symbol_H-M 'P 21/c'
_cod_database_code 7037117

loop_
_symmetry_equiv_pos_as_xyz
'x, y, z'
'-x, y+1/2, -z+1/2'
'-x, -y, -z'
'x, -y-1/2, z-1/2'

loop_
_atom_site_label
_atom_site_type_symbol
_atom_site_fract_x
_atom_site_fract_y
_atom_site_fract_z
_atom_site_U_iso_or_equiv
_atom_site_adp_type
_atom_site_occupancy
_atom_site_symmetry_multiplicity
_atom_site_calc_flag
_atom_site_refinement_flags
P1 P 0.27571(5) 0.03398(3) 0.05233(4) 0.01441(14) Uani 1 1 d .
P2 P 0.78601(5) 0.59744(3) 0.03859(3) 0.01360(14) Uani 1 1 d .
S1 S 0.30754(5) -0.08138(3) 0.09487(4) 0.02150(15) Uani 1 1 d .
S2 S 0.20335(5) 0.05289(4) -0.07402(4) 0.02056(15) Uani 1 1 d .
C1 C 0.1918(2) 0.09195(13) 0.11001(13) 0.0147(5) Uani 1 1 d .
C2 C 0.0737(2) 0.07906(14) 0.10934(13) 0.0188(5) Uani 1 1 d .
H2 H 0.0276 0.0356 0.0774 0.023 Uiso 1 1 calc R
C3 C 0.0246(2) 0.13160(14) 0.15672(14) 0.0236(6) Uani 1 1 d .
H3 H -0.0547 0.1234 0.1567 0.028 Uiso 1 1 calc R
C4 C 0.0941(2) 0.19653(14) 0.20426(14) 0.0237(6) Uani 1 1 d .
H4 H 0.0611 0.2315 0.2361 0.028 Uiso 1 1 calc R
C5 C 0.2115(2) 0.20955(13) 0.20457(14) 0.0215(5) Uani 1 1 d .
H5 H 0.2572 0.2531 0.2366 0.026 Uiso 1 1 calc R
C6 C 0.2619(2) 0.15774(13) 0.15716(13) 0.0167(5) Uani 1 1 d .
C7 C 0.3833(2) 0.16383(12) 0.14828(13) 0.0161(5) Uani 1 1 d .
C8 C 0.4700(2) 0.22503(14) 0.18255(14) 0.0226(5) Uani 1 1 d .
H8 H 0.4542 0.2675 0.2160 0.027 Uiso 1 1 calc R
C9 C 0.5795(2) 0.22257(14) 0.16675(14) 0.0258(6) Uani 1 1 d .
H9 H 0.6370 0.2640 0.1890 0.031 Uiso 1 1 calc R
C10 C 0.6046(2) 0.15896(14) 0.11808(15) 0.0248(6) Uani 1 1 d .
H10 H 0.6792 0.1575 0.1085 0.030 Uiso 1 1 calc R
C11 C 0.5193(2) 0.09783(14) 0.08378(14) 0.0195(5) Uani 1 1 d .
H11 H 0.5364 0.0548 0.0515 0.023 Uiso 1 1 calc R
C12 C 0.40806(19) 0.10080(12) 0.09758(13) 0.0148(5) Uani 1 1 d .
C13 C 0.80702(19) 0.49788(13) 0.09023(13) 0.0142(5) Uani 1 1 d .
C14 C 0.8119(2) 0.49239(13) 0.17658(14) 0.0182(5) Uani 1 1 d .
H14 H 0.8012 0.5397 0.2059 0.022 Uiso 1 1 calc R
C15 C 0.8325(2) 0.41672(13) 0.21853(14) 0.0209(5) Uani 1 1 d .
H15 H 0.8362 0.4130 0.2762 0.025 Uiso 1 1 calc R
C16 C 0.8477(2) 0.34637(13) 0.17440(14) 0.0208(5) Uani 1 1 d .
H16 H 0.8614 0.2953 0.2026 0.025 Uiso 1 1 calc R
C17 C 0.8425(2) 0.35146(13) 0.08884(15) 0.0221(5) Uani 1 1 d .
H17 H 0.8527 0.3039 0.0597 0.026 Uiso 1 1 calc R
C18 C 0.8222(2) 0.42700(13) 0.04636(14) 0.0179(5) Uani 1 1 d .
H18 H 0.8188 0.4304 -0.0113 0.021 Uiso 1 1 calc R
C19 C 0.7409(2) 0.58325(12) -0.07663(13) 0.0149(5) Uani 1 1 d .
C20 C 0.6191(2) 0.56876(13) -0.12339(14) 0.0217(5) Uani 1 1 d .
H20 H 0.5607 0.5710 -0.0958 0.026 Uiso 1 1 calc R
C21 C 0.5848(2) 0.55103(14) -0.21097(15) 0.0268(6) Uani 1 1 d .
H21 H 0.5036 0.5403 -0.2422 0.032 Uiso 1 1 calc R
C22 C 0.6715(2) 0.54924(13) -0.25214(15) 0.0259(6) Uani 1 1 d .
H22 H 0.6482 0.5374 -0.3111 0.031 Uiso 1 1 calc R
C23 C 0.7918(2) 0.56486(13) -0.20664(14) 0.0239(6) Uani 1 1 d .
H23 H 0.8493 0.5644 -0.2350 0.029 Uiso 1 1 calc R
C24 C 0.8277(2) 0.58136(13) -0.11842(14) 0.0194(5) Uani 1 1 d .
H24 H 0.9093 0.5911 -0.0874 0.023 Uiso 1 1 calc R
C25 C 0.92787(19) 0.65218(12) 0.07390(13) 0.0133(5) Uani 1 1 d .
C26 C 0.9397(2) 0.72957(13) 0.03815(13) 0.0170(5) Uani 1 1 d .
H26 H 0.8741 0.7526 -0.0052 0.020 Uiso 1 1 calc R
C27 C 1.0491(2) 0.77132(13) 0.06769(14) 0.0191(5) Uani 1 1 d .
H27 H 1.0567 0.8233 0.0451 0.023 Uiso 1 1 calc R
C28 C 1.1475(2) 0.73657(13) 0.13051(14) 0.0182(5) Uani 1 1 d .
H28 H 1.2212 0.7651 0.1497 0.022 Uiso 1 1 calc R
C29 C 1.1373(2) 0.65944(13) 0.16518(14) 0.0181(5) Uani 1 1 d .
H29 H 1.2042 0.6358 0.2069 0.022 Uiso 1 1 calc R
C30 C 1.02744(19) 0.61785(13) 0.13764(13) 0.0160(5) Uani 1 1 d .
H30 H 1.0199 0.5667 0.1618 0.019 Uiso 1 1 calc R
C31 C 0.66780(19) 0.65014(12) 0.06518(13) 0.0150(5) Uani 1 1 d .
C32 C 0.5741(2) 0.60406(14) 0.07829(14) 0.0222(5) Uani 1 1 d .
H32 H 0.5765 0.5464 0.0769 0.027 Uiso 1 1 calc R
C33 C 0.4775(2) 0.64357(14) 0.09343(15) 0.0261(6) Uani 1 1 d .
H33 H 0.4155 0.6125 0.1028 0.031 Uiso 1 1 calc R
C34 C 0.4732(2) 0.72937(14) 0.09463(14) 0.0243(6) Uani 1 1 d .
H34 H 0.4073 0.7561 0.1034 0.029 Uiso 1 1 calc R
C35 C 0.5664(2) 0.77522(14) 0.08285(13) 0.0211(5) Uani 1 1 d .
H35 H 0.5639 0.8329 0.0849 0.025 Uiso 1 1 calc R
C36 C 0.6637(2) 0.73641(13) 0.06801(13) 0.0177(5) Uani 1 1 d .
H36 H 0.7263 0.7678 0.0599 0.021 Uiso 1 1 calc R

loop_
_atom_site_aniso_label
_atom_site_aniso_U_11
_atom_site_aniso_U_22
_atom_site_aniso_U_33
_atom_site_aniso_U_23
_atom_site_aniso_U_13
_atom_site_aniso_U_12
P1 0.0172(3) 0.0130(3) 0.0140(3) -0.0004(2) 0.0064(2) -0.0018(2)
P2 0.0177(3) 0.0117(3) 0.0112(3) 0.0002(2) 0.0044(2) -0.0010(2)
S1 0.0261(3) 0.0126(3) 0.0280(3) 0.0023(2) 0.0117(3) -0.0003(2)
S2 0.0247(3) 0.0241(3) 0.0128(3) -0.0015(2) 0.0062(3) -0.0054(3)
C1 0.0208(12) 0.0144(11) 0.0097(11) 0.0051(9) 0.0060(9) 0.0034(10)
C2 0.0203(13) 0.0225(12) 0.0127(12) 0.0020(9) 0.0042(10) 0.0000(10)
C3 0.0217(13) 0.0334(14) 0.0164(13) 0.0062(11) 0.0071(11) 0.0090(11)
C4 0.0292(15) 0.0237(13) 0.0188(13) 0.0028(10) 0.0089(11) 0.0138(11)
C5 0.0317(15) 0.0157(12) 0.0127(12) 0.0007(9) 0.0012(11) 0.0045(10)
C6 0.0242(13) 0.0139(11) 0.0103(11) 0.0030(9) 0.0036(10) 0.0035(10)
C7 0.0216(13) 0.0130(11) 0.0106(11) 0.0049(9) 0.0011(10) -0.0014(10)
C8 0.0333(15) 0.0173(12) 0.0142(12) 0.0007(9) 0.0037(11) -0.0057(11)
C9 0.0275(14) 0.0244(13) 0.0195(13) 0.0037(10) -0.0008(11) -0.0122(11)
C10 0.0168(13) 0.0341(15) 0.0215(13) 0.0062(11) 0.0036(11) -0.0064(11)
C11 0.0218(13) 0.0205(12) 0.0153(12) 0.0041(10) 0.0049(10) -0.0005(10)
C12 0.0180(12) 0.0144(11) 0.0104(11) 0.0044(9) 0.0026(9) -0.0004(9)
C13 0.0147(12) 0.0132(11) 0.0140(12) 0.0008(9) 0.0038(10) -0.0035(9)
C14 0.0240(13) 0.0149(12) 0.0162(12) -0.0025(9) 0.0073(10) -0.0019(10)
C15 0.0257(14) 0.0237(13) 0.0152(12) 0.0046(10) 0.0094(10) -0.0004(10)
C16 0.0230(14) 0.0150(12) 0.0274(14) 0.0078(10) 0.0124(11) 0.0029(10)
C17 0.0285(14) 0.0142(12) 0.0282(14) 0.0000(10) 0.0157(11) 0.0022(10)
C18 0.0236(13) 0.0166(12) 0.0169(12) -0.0003(9) 0.0113(10) -0.0008(10)
C19 0.0217(13) 0.0095(11) 0.0119(11) 0.0017(9) 0.0032(10) -0.0005(9)
C20 0.0241(14) 0.0187(12) 0.0204(13) 0.0008(10) 0.0047(11) -0.0030(10)
C21 0.0329(15) 0.0208(13) 0.0180(13) -0.0026(10) -0.0032(11) -0.0072(11)
C22 0.0490(17) 0.0136(12) 0.0117(12) -0.0006(10) 0.0052(12) -0.0007(12)
C23 0.0406(16) 0.0172(12) 0.0170(13) 0.0002(10) 0.0135(12) 0.0033(11)
C24 0.0251(13) 0.0162(12) 0.0155(12) 0.0017(9) 0.0047(10) 0.0011(10)
C25 0.0175(12) 0.0137(11) 0.0097(11) -0.0005(9) 0.0058(9) 0.0003(9)
C26 0.0206(13) 0.0178(12) 0.0120(12) 0.0015(9) 0.0045(10) 0.0005(10)
C27 0.0281(14) 0.0165(12) 0.0159(12) 0.0003(9) 0.0115(11) -0.0051(11)
C28 0.0200(13) 0.0200(12) 0.0158(12) -0.0054(10) 0.0077(10) -0.0064(10)
C29 0.0191(13) 0.0197(12) 0.0160(12) -0.0017(9) 0.0065(10) 0.0008(10)
C30 0.0232(13) 0.0122(11) 0.0149(12) -0.0012(9) 0.0095(10) -0.0016(10)
C31 0.0178(12) 0.0152(11) 0.0111(11) -0.0009(9) 0.0037(9) 0.0018(10)
C32 0.0234(14) 0.0157(12) 0.0272(14) 0.0005(10) 0.0077(11) -0.0017(10)
C33 0.0216(14) 0.0240(13) 0.0347(15) 0.0002(11) 0.0118(12) -0.0024(11)
C34 0.0245(14) 0.0257(13) 0.0237(14) 0.0030(11) 0.0093(11) 0.0085(11)
C35 0.0333(15) 0.0148(12) 0.0146(12) 0.0020(9) 0.0070(11) 0.0050(11)
C36 0.0248(13) 0.0161(12) 0.0127(12) 0.0015(9) 0.0067(10) -0.0013(10)

loop_
_atom_type_symbol
_atom_type_description
_atom_type_scat_dispersion_real
_atom_type_scat_dispersion_imag
_atom_type_scat_source
C C 0.0033 0.0016 'International Tables Vol C Tables 4.2.6.8 and 6.1.1.4'
H H 0.0000 0.0000 'International Tables Vol C Tables 4.2.6.8 and 6.1.1.4'
P P 0.1023 0.0942 'International Tables Vol C Tables 4.2.6.8 and 6.1.1.4'
S S 0.1246 0.1234 'International Tables Vol C Tables 4.2.6.8 and 6.1.1.4'

loop_
_geom_angle_atom_site_label_1
_geom_angle_atom_site_label_2
_geom_angle_atom_site_label_3
_geom_angle
C1 P1 C12 90.65(10)
C1 P1 S1 111.77(7)
C12 P1 S1 112.16(7)
C1 P1 S2 110.11(7)
C12 P1 S2 110.17(7)
S1 P1 S2 118.53(4)
C31 P2 C25 112.84(10)
C31 P2 C13 107.96(10)
C25 P2 C13 108.71(10)
C31 P2 C19 109.39(10)
C25 P2 C19 108.78(10)
C13 P2 C19 109.10(10)
C2 C1 C6 120.9(2)
C2 C1 P1 128.10(17)
C6 C1 P1 111.00(16)
C1 C2 C3 119.4(2)
C2 C3 C4 119.9(2)
C5 C4 C3 120.6(2)
C4 C5 C6 120.2(2)
C5 C6 C1 118.9(2)
C5 C6 C7 127.5(2)
C1 C6 C7 113.58(18)
C8 C7 C12 119.4(2)
C8 C7 C6 126.9(2)
C12 C7 C6 113.62(18)
C9 C8 C7 119.7(2)
C8 C9 C10 120.6(2)
C11 C10 C9 120.1(2)
C10 C11 C12 119.7(2)
C11 C12 C7 120.4(2)
C11 C12 P1 128.49(17)
C7 C12 P1 111.03(16)
C18 C13 C14 119.93(19)
C18 C13 P2 120.93(16)
C14 C13 P2 119.11(16)
C15 C14 C13 120.0(2)
C14 C15 C16 119.7(2)
C17 C16 C15 120.5(2)
C16 C17 C18 120.2(2)
C17 C18 C13 119.6(2)
C20 C19 C24 119.9(2)
C20 C19 P2 119.48(17)
C24 C19 P2 120.49(17)
C21 C20 C19 119.9(2)
C22 C21 C20 119.9(2)
C23 C22 C21 120.5(2)
C22 C23 C24 120.1(2)
C23 C24 C19 119.6(2)
C30 C25 C26 119.58(19)
C30 C25 P2 119.79(16)
C26 C25 P2 120.63(16)
C27 C26 C25 119.6(2)
C26 C27 C28 120.4(2)
C27 C28 C29 120.4(2)
C30 C29 C28 119.7(2)
C29 C30 C25 120.3(2)
C32 C31 C36 119.4(2)
C32 C31 P2 119.16(16)
C36 C31 P2 121.37(16)
C33 C32 C31 120.3(2)
C32 C33 C34 119.9(2)
C35 C34 C33 120.1(2)
C34 C35 C36 120.6(2)
C35 C36 C31 119.8(2)

loop_
_geom_bond_atom_site_label_1
_geom_bond_atom_site_label_2
_geom_bond_distance
P1 C1 1.820(2)
P1 C12 1.822(2)
P1 S1 1.9751(10)
P1 S2 1.9781(10)
P2 C31 1.785(2)
P2 C25 1.789(2)
P2 C13 1.790(2)
P2 C19 1.793(2)
C1 C2 1.384(3)
C1 C6 1.402(3)
C2 C3 1.389(3)
C3 C4 1.391(3)
C4 C5 1.378(3)
C5 C6 1.391(3)
C6 C7 1.468(3)
C7 C8 1.388(3)
C7 C12 1.398(3)
C8 C9 1.379(3)
C9 C10 1.385(3)
C10 C11 1.379(3)
C11 C12 1.383(3)
C13 C18 1.389(3)
C13 C14 1.395(3)
C14 C15 1.379(3)
C15 C16 1.384(3)
C16 C17 1.380(3)
C17 C18 1.382(3)
C19 C20 1.389(3)
C19 C24 1.391(3)
C20 C21 1.382(3)
C21 C22 1.382(3)
C22 C23 1.373(3)
C23 C24 1.387(3)
C25 C30 1.391(3)
C25 C26 1.402(3)
C26 C27 1.378(3)
C27 C28 1.379(3)
C28 C29 1.386(3)
C29 C30 1.379(3)
C31 C32 1.391(3)
C31 C36 1.391(3)
C32 C33 1.381(3)
C33 C34 1.383(3)
C34 C35 1.375(3)
C35 C36 1.380(3)
